data_1547706
loop_
_publ_author_name
'Miralles, Sara G.'
'Bedoya-Pinto, Amilcar'
'Baldov\'i, Jos\'e J'
'Ca\~non-Mancisidor, Walter'
'Prado, Yoann'
'Prima-Garcia, Helena'
'Gaita-Ari\~no, Alejandro'
'M\'inguez Espallargas, Guillermo'
'Hueso, Luis E.'
'Coronado, Eugenio'

_publ_section_title
;
 Sublimable chloroquinolinate lanthanoid single-ion magnets deposited on
 ferromagnetic electrodes.
;
_journal_issue 1
_journal_name_full 'Chemical science'
_journal_page_first 199
_journal_page_last 208
_journal_paper_doi 10.1039/c7sc03463f
_journal_volume 9
_journal_year 2018
_chemical_formula_moiety '2(C36 H16 Cl8 Dy K0.5 N4 O4), C8 H20 N, 2(C2 H3 N)'
_chemical_formula_sum 'C84 H58 Cl16 Dy2 K N11 O8'
_chemical_formula_weight 2280.71
_space_group_crystal_system triclinic
_space_group_IT_number 2
_space_group_name_Hall '-P 1'
_space_group_name_H-M_alt 'P -1'
_symmetry_space_group_name_Hall '-P 1'
_symmetry_space_group_name_H-M 'P -1'
_atom_sites_solution_hydrogens geom
_atom_sites_solution_primary direct
_audit_creation_date 2017-06-20
_audit_creation_method
;
Olex2 1.2
(compiled 2017.03.28 svn.r3405 for OlexSys, GUI svn.r5337)
;
_audit_update_record
;
2017-06-21 deposited with the CCDC.
2017-10-17 downloaded from the CCDC.
;
_cell_angle_alpha 98.384(9)
_cell_angle_beta 91.201(9)
_cell_angle_gamma 118.115(10)
_cell_formula_units_Z 2
_cell_length_a 15.8989(16)
_cell_length_b 16.0286(16)
_cell_length_c 19.542(2)
_cell_measurement_reflns_used 1603
_cell_measurement_temperature 120(2)
_cell_measurement_theta_max 25.0089
_cell_measurement_theta_min 2.8774
_cell_volume 4322.5(9)
_computing_cell_refinement
;
CrysAlisPro, Agilent Technologies,
Version 1.171.35.19 (release 27-10-2011 CrysAlis171 .NET)
(compiled Oct 27 2011,15:02:11)
;
_computing_data_collection
;
CrysAlisPro, Agilent Technologies,
Version 1.171.35.19 (release 27-10-2011 CrysAlis171 .NET)
(compiled Oct 27 2011,15:02:11)
;
_computing_data_reduction
;
CrysAlisPro, Agilent Technologies,
Version 1.171.35.19 (release 27-10-2011 CrysAlis171 .NET)
(compiled Oct 27 2011,15:02:11)
;
_computing_molecular_graphics 'Olex2 (Dolomanov et al., 2009)'
_computing_publication_material 'Olex2 (Dolomanov et al., 2009)'
_computing_structure_refinement 'ShelXL (Sheldrick, 2015)'
_computing_structure_solution 'ShelXS (Sheldrick, 2008)'
_diffrn_ambient_temperature 120.15
_diffrn_detector_area_resol_mean 16.0267
_diffrn_measured_fraction_theta_full 0.994
_diffrn_measured_fraction_theta_max 0.994
_diffrn_measurement_device_type 'multiwire proportional'
_diffrn_measurement_method 'phi and omega scans'
_diffrn_radiation_monochromator graphite
_diffrn_radiation_type MoK\a
_diffrn_radiation_wavelength 0.71073
_diffrn_reflns_av_R_equivalents 0.1551
_diffrn_reflns_av_unetI/netI 0.3117
_diffrn_reflns_Laue_measured_fraction_full 0.994
_diffrn_reflns_Laue_measured_fraction_max 0.994
_diffrn_reflns_limit_h_max 18
_diffrn_reflns_limit_h_min -18
_diffrn_reflns_limit_k_max 19
_diffrn_reflns_limit_k_min -19
_diffrn_reflns_limit_l_max 23
_diffrn_reflns_limit_l_min -23
_diffrn_reflns_number 34536
_diffrn_reflns_point_group_measured_fraction_full 0.994
_diffrn_reflns_point_group_measured_fraction_max 0.994
_diffrn_reflns_theta_full 25.063
_diffrn_reflns_theta_max 25.063
_diffrn_reflns_theta_min 2.883
_exptl_absorpt_coefficient_mu 2.322
_exptl_absorpt_correction_T_max 1.00000
_exptl_absorpt_correction_T_min 0.66154
_exptl_absorpt_correction_type multi-scan
_exptl_absorpt_process_details
;
CrysAlisPro, Agilent Technologies,
Version 1.171.35.19 (release 27-10-2011 CrysAlis171 .NET)
(compiled Oct 27 2011,15:02:11)
Empirical absorption correction using spherical harmonics,
 implemented in SCALE3 ABSPACK scaling algorithm.
;
_exptl_crystal_colour yellow
_exptl_crystal_colour_primary yellow
_exptl_crystal_density_diffrn 1.752
_exptl_crystal_density_method 'not measured'
_exptl_crystal_description block
_exptl_crystal_F_000 2252
_exptl_crystal_size_max 0.1
_exptl_crystal_size_mid 0.07
_exptl_crystal_size_min 0.05
_refine_diff_density_max 3.420
_refine_diff_density_min -1.373
_refine_diff_density_rms 0.239
_refine_ls_extinction_method none
_refine_ls_goodness_of_fit_ref 0.996
_refine_ls_hydrogen_treatment constr
_refine_ls_matrix_type full
_refine_ls_number_parameters 583
_refine_ls_number_reflns 15245
_refine_ls_number_restraints 0
_refine_ls_restrained_S_all 0.996
_refine_ls_R_factor_all 0.2146
_refine_ls_R_factor_gt 0.0946
_refine_ls_shift/su_max 0.001
_refine_ls_shift/su_mean 0.000
_refine_ls_structure_factor_coef Fsqd
_refine_ls_weighting_details 'w=1/[\s^2^(Fo^2^)] where P=(Fo^2^+2Fc^2^)/3'
_refine_ls_weighting_scheme calc
_refine_ls_wR_factor_gt 0.1231
_refine_ls_wR_factor_ref 0.1898
_reflns_Friedel_coverage 0.000
_reflns_number_gt 6521
_reflns_number_total 15245
_reflns_threshold_expression 'I > 2\s(I)'
_cod_data_source_file c7sc03463f2.cif
_cod_data_source_block sx311bb
_cod_depositor_comments
;
The following automatic conversions were performed:

'_exptl_absorpt_correction_type' value 'MULTI-SCAN' changed to
'multi-scan' according to
/home/data/users/saulius/crontab/automatic-downloads/rss-feeds/RSC/lib/dictionaries/cif_core.dic
dictionary named 'cif_core.dic' version 2.4.2 from 2011-04-26.

Automatic conversion script
Id: cif_fix_values 4973 2017-02-22 13:04:09Z antanas 

 Adding full bibliography for 1547705--1547707.cif.
;
_cod_original_cell_volume 4322.4(9)
_cod_database_code 1547706
_shelx_shelxl_version_number 2016/6
_shelx_space_group_comment
;
The symmetry employed for this shelxl refinement is uniquely defined
by the following loop, which should always be used as a source of
symmetry information in preference to the above space-group names.
They are only intended as comments.
;
_shelx_estimated_absorpt_t_max 0.893
_shelx_estimated_absorpt_t_min 0.801
_olex2_refinement_description
;
1. Fixed Uiso
 At 1.2 times of:
  All C(H) groups
 At 1.5 times of:
  All C(H,H) groups, All C(H,H,H) groups
2.a Secondary CH2 refined with riding coordinates:
 C101(H10A,H10B), C103(H10F,H10G), C105(H10K,H10L), C107(H10P,H10Q)
2.b Aromatic/amide H refined with riding coordinates:
 C12(H12), C13(H13), C14(H14), C17(H17), C22(H22), C23(H23), C24(H24),
 C27(H27), C32(H32), C33(H33), C34(H34), C37(H37), C42(H42), C43(H43), C44(H44),
  C47(H47), C52(H52), C53(H53), C54(H54), C57(H57), C62(H62), C63(H63),
 C64(H64), C67(H67), C72(H72), C73(H73), C74(H74), C77(H77), C82(H82), C83(H83),
  C84(H84), C87(H87)
2.c Idealised Me refined as rotating group:
 C102(H10C,H10D,H10E), C104(H10H,H10I,H10J), C106(H10M,H10N,H10O), C108(H10R,
 H10S,H10T), C202(H20A,H20B,H20C), C302(H30A,H30B,H30C)
;
_olex2_submission_special_instructions 'No special instructions were received'

loop_
_space_group_symop_operation_xyz
'x, y, z'
'-x, -y, -z'

loop_
_atom_site_label
_atom_site_type_symbol
_atom_site_fract_x
_atom_site_fract_y
_atom_site_fract_z
_atom_site_U_iso_or_equiv
_atom_site_adp_type
_atom_site_occupancy
_atom_site_site_symmetry_order
_atom_site_calc_flag
_atom_site_refinement_flags_posn
_atom_site_refinement_flags_adp
_atom_site_refinement_flags_occupancy
Dy1 Dy 1.91692(5) -0.87415(5) 0.87392(4) 0.0213(2) Uani 1 1 d . . .
Dy2 Dy 1.30840(5) -0.11672(5) 0.63225(4) 0.0223(2) Uani 1 1 d . . .
N11 N 1.8835(7) -0.7638(8) 0.9613(6) 0.014(3) Uiso 1 1 d . . .
C12 C 1.8798(10) -0.7631(11) 1.0278(8) 0.026(4) Uiso 1 1 d . . .
H12 H 1.882330 -0.813397 1.046688 0.031 Uiso 1 1 calc R . .
C13 C 1.8723(10) -0.6914(11) 1.0723(9) 0.034(4) Uiso 1 1 d . . .
H13 H 1.865939 -0.695528 1.120089 0.040 Uiso 1 1 calc R . .
C14 C 1.8739(9) -0.6165(10) 1.0484(8) 0.022(4) Uiso 1 1 d . . .
H14 H 1.871743 -0.566378 1.079615 0.027 Uiso 1 1 calc R . .
C15 C 1.8786(10) -0.6119(11) 0.9779(9) 0.027(4) Uiso 1 1 d . . .
C16 C 1.8809(10) -0.5366(10) 0.9452(8) 0.023(4) Uiso 1 1 d . . .
Cl16 Cl 1.8799(3) -0.4381(3) 0.9942(2) 0.0396(12) Uani 1 1 d . . .
C17 C 1.8859(10) -0.5418(11) 0.8751(9) 0.029(4) Uiso 1 1 d . . .
H17 H 1.889334 -0.490396 0.854382 0.035 Uiso 1 1 calc R . .
C18 C 1.8863(10) -0.6185(10) 0.8335(8) 0.022(4) Uiso 1 1 d . . .
Cl18 Cl 1.8903(3) -0.6218(3) 0.7439(2) 0.0357(11) Uani 1 1 d . . .
O19 O 1.8779(6) -0.7742(7) 0.8231(5) 0.025(3) Uiso 1 1 d . . .
C19 C 1.8820(10) -0.6988(10) 0.8590(8) 0.021(4) Uiso 1 1 d . . .
C20 C 1.8802(10) -0.6896(11) 0.9330(9) 0.029(4) Uiso 1 1 d . . .
N21 N 2.0758(8) -0.7387(9) 0.8482(7) 0.027(3) Uiso 1 1 d . . .
C22 C 2.0889(10) -0.6955(10) 0.7942(8) 0.026(4) Uiso 1 1 d . . .
H22 H 2.033341 -0.708772 0.765751 0.032 Uiso 1 1 calc R . .
C23 C 2.1810(10) -0.6290(10) 0.7746(9) 0.027(4) Uiso 1 1 d . . .
H23 H 2.188553 -0.600917 0.734000 0.032 Uiso 1 1 calc R . .
C24 C 2.2578(11) -0.6107(11) 0.8218(9) 0.034(4) Uiso 1 1 d . . .
H24 H 2.320906 -0.566890 0.813334 0.041 Uiso 1 1 calc R . .
C25 C 2.2462(11) -0.6533(11) 0.8803(9) 0.028(4) Uiso 1 1 d . . .
C26 C 2.3213(10) -0.6332(11) 0.9302(9) 0.027(4) Uiso 1 1 d . . .
Cl26 Cl 2.4407(3) -0.5596(4) 0.9149(3) 0.0583(16) Uani 1 1 d . . .
C27 C 2.3031(12) -0.6736(12) 0.9886(10) 0.041(5) Uiso 1 1 d . . .
H27 H 2.354956 -0.659401 1.021512 0.049 Uiso 1 1 calc R . .
C28 C 2.2098(10) -0.7353(10) 1.0008(8) 0.022(4) Uiso 1 1 d . . .
Cl28 Cl 2.1873(3) -0.7854(3) 1.0756(2) 0.0309(10) Uani 1 1 d . . .
O29 O 2.0427(7) -0.8236(7) 0.9592(6) 0.029(3) Uiso 1 1 d . . .
C29 C 2.1305(10) -0.7627(10) 0.9514(8) 0.022(4) Uiso 1 1 d . . .
C30 C 2.1517(11) -0.7179(11) 0.8929(9) 0.026(4) Uiso 1 1 d . . .
N31 N 1.7426(8) -0.9931(8) 0.8331(7) 0.020(3) Uiso 1 1 d . . .
C32 C 1.6937(10) -1.0089(11) 0.7726(8) 0.025(4) Uiso 1 1 d . . .
H32 H 1.726699 -0.968745 0.740293 0.030 Uiso 1 1 calc R . .
C33 C 1.5977(11) -1.0795(11) 0.7512(9) 0.034(4) Uiso 1 1 d . . .
H33 H 1.566518 -1.085721 0.707308 0.041 Uiso 1 1 calc R . .
C34 C 1.5516(11) -1.1394(11) 0.7985(9) 0.029(4) Uiso 1 1 d . . .
H34 H 1.488032 -1.190481 0.785966 0.034 Uiso 1 1 calc R . .
C35 C 1.5979(11) -1.1252(11) 0.8649(9) 0.031(4) Uiso 1 1 d . . .
C36 C 1.5539(10) -1.1822(10) 0.9163(8) 0.020(4) Uiso 1 1 d . . .
Cl36 Cl 1.4356(3) -1.2756(3) 0.8979(3) 0.0441(13) Uani 1 1 d . . .
C37 C 1.6048(10) -1.1635(11) 0.9795(9) 0.029(4) Uiso 1 1 d . . .
H37 H 1.575636 -1.200522 1.014402 0.034 Uiso 1 1 calc R . .
C38 C 1.6992(10) -1.0901(10) 0.9920(8) 0.023(4) Uiso 1 1 d . . .
Cl38 Cl 1.7616(3) -1.0724(3) 1.0729(2) 0.0313(11) Uani 1 1 d . . .
C39 C 1.7504(10) -1.0348(10) 0.9444(8) 0.021(4) Uiso 1 1 d . . .
O39 O 1.8397(6) -0.9677(7) 0.9557(5) 0.023(3) Uiso 1 1 d . . .
C40 C 1.6948(9) -1.0526(10) 0.8803(8) 0.016(3) Uiso 1 1 d . . .
N41 N 1.9219(8) -0.9211(8) 0.7415(7) 0.024(3) Uiso 1 1 d . . .
C42 C 1.9047(9) -0.8864(10) 0.6910(8) 0.016(3) Uiso 1 1 d . . .
H42 H 1.883282 -0.840314 0.702118 0.020 Uiso 1 1 calc R . .
C43 C 1.9148(10) -0.9104(10) 0.6217(9) 0.029(4) Uiso 1 1 d . . .
H43 H 1.899810 -0.882780 0.586677 0.035 Uiso 1 1 calc R . .
C44 C 1.9473(9) -0.9759(9) 0.6058(8) 0.017(4) Uiso 1 1 d . . .
H44 H 1.956518 -0.992948 0.559023 0.021 Uiso 1 1 calc R . .
C45 C 1.9663(9) -1.0166(10) 0.6561(8) 0.020(4) Uiso 1 1 d . . .
C46 C 1.9993(10) -1.0849(11) 0.6483(9) 0.029(4) Uiso 1 1 d . . .
Cl46 Cl 2.0179(3) -1.1259(3) 0.5644(2) 0.0366(12) Uani 1 1 d . . .
C47 C 2.0163(9) -1.1226(10) 0.7034(8) 0.022(4) Uiso 1 1 d . . .
H47 H 2.037061 -1.169554 0.695674 0.026 Uiso 1 1 calc R . .
C48 C 2.0026(9) -1.0908(9) 0.7693(7) 0.012(3) Uiso 1 1 d . . .
Cl48 Cl 2.0291(3) -1.1360(3) 0.8390(2) 0.0355(12) Uani 1 1 d . . .
O49 O 1.9613(6) -0.9901(7) 0.8488(5) 0.025(3) Uiso 1 1 d . . .
C49 C 1.9739(9) -1.0206(9) 0.7865(8) 0.014(3) Uiso 1 1 d . . .
C50 C 1.9534(9) -0.9875(10) 0.7263(8) 0.018(4) Uiso 1 1 d . . .
N51 N 1.1719(8) -0.2268(8) 0.5399(7) 0.024(3) Uiso 1 1 d . . .
C52 C 1.1708(12) -0.2306(12) 0.4719(9) 0.036(4) Uiso 1 1 d . . .
H52 H 1.226306 -0.186631 0.453641 0.043 Uiso 1 1 calc R . .
C53 C 1.0914(11) -0.2966(12) 0.4261(10) 0.040(5) Uiso 1 1 d . . .
H53 H 1.091114 -0.293153 0.377942 0.048 Uiso 1 1 calc R . .
C54 C 1.0133(11) -0.3668(12) 0.4502(9) 0.036(4) Uiso 1 1 d . . .
H54 H 0.959459 -0.411824 0.418505 0.043 Uiso 1 1 calc R . .
C55 C 1.0124(10) -0.3725(10) 0.5206(8) 0.018(4) Uiso 1 1 d . . .
C56 C 0.9382(10) -0.4417(10) 0.5521(8) 0.022(4) Uiso 1 1 d . . .
Cl56 Cl 0.8355(3) -0.5315(3) 0.5002(2) 0.0377(12) Uani 1 1 d . . .
C57 C 0.9461(11) -0.4370(11) 0.6228(9) 0.032(4) Uiso 1 1 d . . .
H57 H 0.897808 -0.486581 0.642796 0.039 Uiso 1 1 calc R . .
C58 C 1.0249(10) -0.3597(10) 0.6670(8) 0.017(3) Uiso 1 1 d . . .
Cl58 Cl 1.0243(3) -0.3598(3) 0.7543(2) 0.0430(13) Uani 1 1 d . . .
O59 O 1.1696(6) -0.2165(7) 0.6781(5) 0.020(2) Uiso 1 1 d . . .
C59 C 1.0977(10) -0.2894(10) 0.6395(8) 0.019(4) Uiso 1 1 d . . .
C60 C 1.0934(10) -0.2975(10) 0.5646(8) 0.019(4) Uiso 1 1 d . . .
N61 N 1.2586(8) 0.0114(8) 0.6704(7) 0.023(3) Uiso 1 1 d . . .
C62 C 1.2324(9) 0.0325(10) 0.7312(8) 0.022(4) Uiso 1 1 d . . .
H62 H 1.232301 -0.002372 0.766627 0.026 Uiso 1 1 calc R . .
C63 C 1.2044(9) 0.1045(9) 0.7467(8) 0.016(3) Uiso 1 1 d . . .
H63 H 1.189895 0.120034 0.792179 0.019 Uiso 1 1 calc R . .
C64 C 1.1986(9) 0.1506(10) 0.6957(8) 0.021(4) Uiso 1 1 d . . .
H64 H 1.176196 0.196174 0.704508 0.025 Uiso 1 1 calc R . .
C65 C 1.2251(10) 0.1318(11) 0.6309(8) 0.024(4) Uiso 1 1 d . . .
C66 C 1.2231(9) 0.1777(10) 0.5766(8) 0.016(3) Uiso 1 1 d . . .
Cl66 Cl 1.1801(3) 0.2590(3) 0.5834(2) 0.0366(12) Uani 1 1 d . . .
C67 C 1.2535(10) 0.1539(11) 0.5114(9) 0.033(4) Uiso 1 1 d . . .
H67 H 1.251418 0.184566 0.473762 0.040 Uiso 1 1 calc R . .
C68 C 1.2858(10) 0.0865(11) 0.5025(9) 0.027(4) Uiso 1 1 d . . .
Cl68 Cl 1.3295(3) 0.0665(3) 0.4245(2) 0.0342(11) Uani 1 1 d . . .
O69 O 1.3191(6) -0.0257(7) 0.5488(5) 0.024(3) Uiso 1 1 d . . .
C69 C 1.2902(10) 0.0389(10) 0.5561(8) 0.022(4) Uiso 1 1 d . . .
C70 C 1.2563(9) 0.0625(10) 0.6222(8) 0.019(4) Uiso 1 1 d . . .
N71 N 1.3542(8) -0.0718(8) 0.7655(7) 0.022(3) Uiso 1 1 d . . .
C72 C 1.3015(11) -0.1104(11) 0.8136(9) 0.030(4) Uiso 1 1 d . . .
H72 H 1.237471 -0.160145 0.800340 0.036 Uiso 1 1 calc R . .
C73 C 1.3364(10) -0.0807(11) 0.8860(9) 0.028(4) Uiso 1 1 d . . .
H73 H 1.297279 -0.112058 0.920091 0.034 Uiso 1 1 calc R . .
C74 C 1.4270(10) -0.0062(11) 0.9049(9) 0.032(4) Uiso 1 1 d . . .
H74 H 1.451146 0.016550 0.952579 0.039 Uiso 1 1 calc R . .
C75 C 1.4842(10) 0.0363(11) 0.8529(9) 0.024(4) Uiso 1 1 d . . .
C76 C 1.5793(11) 0.1155(11) 0.8684(9) 0.033(4) Uiso 1 1 d . . .
Cl76 Cl 1.6328(3) 0.1584(3) 0.9532(3) 0.0465(13) Uani 1 1 d . . .
C77 C 1.6294(11) 0.1521(12) 0.8134(9) 0.036(4) Uiso 1 1 d . . .
H77 H 1.693782 0.202427 0.822818 0.043 Uiso 1 1 calc R . .
C78 C 1.5881(11) 0.1173(11) 0.7443(9) 0.029(4) Uiso 1 1 d . . .
Cl78 Cl 1.6604(3) 0.1670(3) 0.6789(3) 0.0479(14) Uani 1 1 d . . .
O79 O 1.4611(7) 0.0065(7) 0.6627(6) 0.027(3) Uiso 1 1 d . . .
C79 C 1.4967(10) 0.0421(11) 0.7275(9) 0.026(4) Uiso 1 1 d . . .
C80 C 1.4461(10) 0.0049(11) 0.7831(9) 0.025(4) Uiso 1 1 d . . .
N81 N 1.3233(8) -0.2619(8) 0.6579(6) 0.020(3) Uiso 1 1 d . . .
C82 C 1.2911(9) -0.3087(10) 0.7096(8) 0.017(3) Uiso 1 1 d . . .
H82 H 1.264445 -0.283015 0.744162 0.020 Uiso 1 1 calc R . .
C83 C 1.2927(10) -0.3923(10) 0.7180(8) 0.025(4) Uiso 1 1 d . . .
H83 H 1.265474 -0.423121 0.756004 0.030 Uiso 1 1 calc R . .
C84 C 1.3344(10) -0.4303(11) 0.6704(8) 0.029(4) Uiso 1 1 d . . .
H84 H 1.338595 -0.486380 0.675423 0.035 Uiso 1 1 calc R . .
C85 C 1.3708(10) -0.3819(11) 0.6135(9) 0.028(4) Uiso 1 1 d . . .
C86 C 1.4098(9) -0.4158(9) 0.5572(8) 0.014(3) Uiso 1 1 d . . .
Cl86 Cl 1.4143(3) -0.5215(3) 0.5597(2) 0.0379(12) Uani 1 1 d . . .
C87 C 1.4456(10) -0.3632(10) 0.5060(8) 0.025(4) Uiso 1 1 d . . .
H87 H 1.475434 -0.384016 0.470877 0.031 Uiso 1 1 calc R . .
C88 C 1.4395(9) -0.2785(10) 0.5036(8) 0.017(3) Uiso 1 1 d . . .
Cl88 Cl 1.4765(3) -0.2212(3) 0.4330(2) 0.0308(11) Uani 1 1 d . . .
O89 O 1.3893(6) -0.1675(7) 0.5526(5) 0.026(3) Uiso 1 1 d . . .
C89 C 1.3960(9) -0.2452(10) 0.5521(8) 0.018(4) Uiso 1 1 d . . .
C90 C 1.3678(10) -0.2947(11) 0.6089(8) 0.025(4) Uiso 1 1 d . . .
K1 K 1.000000 0.000000 1.000000 0.0316(13) Uiso 1 2 d S T P
K2 K 1.500000 0.000000 0.500000 0.0335(13) Uiso 1 2 d S T P
N101 N 1.6954(9) -0.3667(9) 0.6956(7) 0.034(4) Uiso 1 1 d . . .
C101 C 1.7648(12) -0.2719(12) 0.7373(10) 0.050(5) Uiso 1 1 d . . .
H10A H 1.830933 -0.253679 0.725846 0.075 Uiso 1 1 calc R . .
H10B H 1.762302 -0.273722 0.787656 0.075 Uiso 1 1 calc R . .
C102 C 1.7325(12) -0.1970(13) 0.7166(10) 0.059(6) Uiso 1 1 d . . .
H10C H 1.764903 -0.170687 0.676690 0.088 Uiso 1 1 calc GR . .
H10D H 1.749994 -0.144589 0.756137 0.088 Uiso 1 1 calc GR . .
H10E H 1.662954 -0.229994 0.704479 0.088 Uiso 1 1 calc GR . .
C103 C 1.6877(11) -0.3746(13) 0.6177(9) 0.046(5) Uiso 1 1 d . . .
H10F H 1.656243 -0.337561 0.605041 0.069 Uiso 1 1 calc R . .
H10G H 1.646030 -0.442740 0.596369 0.069 Uiso 1 1 calc R . .
C104 C 1.7854(10) -0.3376(11) 0.5869(9) 0.040(5) Uiso 1 1 d . . .
H10H H 1.809871 -0.270080 0.582586 0.060 Uiso 1 1 calc GR . .
H10I H 1.776858 -0.376015 0.540897 0.060 Uiso 1 1 calc GR . .
H10J H 1.831131 -0.343302 0.617685 0.060 Uiso 1 1 calc GR . .
C105 C 1.5949(11) -0.4035(12) 0.7170(9) 0.040(5) Uiso 1 1 d . . .
H10K H 1.557235 -0.472543 0.696554 0.059 Uiso 1 1 calc R . .
H10L H 1.565167 -0.369573 0.696416 0.059 Uiso 1 1 calc R . .
C106 C 1.5862(11) -0.3923(11) 0.7951(9) 0.039(5) Uiso 1 1 d . . .
H10M H 1.633311 -0.404459 0.818769 0.059 Uiso 1 1 calc GR . .
H10N H 1.521520 -0.438420 0.803760 0.059 Uiso 1 1 calc GR . .
H10O H 1.598323 -0.326826 0.813015 0.059 Uiso 1 1 calc GR . .
C107 C 1.7357(11) -0.4312(12) 0.7168(10) 0.046(5) Uiso 1 1 d . . .
H10P H 1.728570 -0.434628 0.766726 0.070 Uiso 1 1 calc R . .
H10Q H 1.805060 -0.400514 0.711315 0.070 Uiso 1 1 calc R . .
C108 C 1.6854(12) -0.5383(12) 0.6733(10) 0.058(6) Uiso 1 1 d . . .
H10R H 1.615727 -0.567081 0.673993 0.087 Uiso 1 1 calc GR . .
H10S H 1.708398 -0.576813 0.694190 0.087 Uiso 1 1 calc GR . .
H10T H 1.701255 -0.536634 0.625198 0.087 Uiso 1 1 calc GR . .
N201 N 1.4184(9) -0.6226(10) 0.7124(8) 0.047(4) Uiso 1 1 d . . .
C201 C 1.4371(11) -0.6797(12) 0.7251(10) 0.039(5) Uiso 1 1 d . . .
C202 C 1.4636(12) -0.7514(12) 0.7462(10) 0.053(5) Uiso 1 1 d . . .
H20A H 1.533434 -0.721756 0.755117 0.080 Uiso 1 1 calc GR . .
H20B H 1.440273 -0.807315 0.708805 0.080 Uiso 1 1 calc GR . .
H20C H 1.434256 -0.771819 0.788563 0.080 Uiso 1 1 calc GR . .
C301 C 1.6484(13) -0.5778(13) 0.8963(12) 0.051(6) Uiso 1 1 d . . .
N301 N 1.6609(11) -0.5557(12) 0.8433(10) 0.071(5) Uiso 1 1 d . . .
C302 C 1.6335(13) -0.6080(14) 0.9631(11) 0.071(7) Uiso 1 1 d . . .
H30A H 1.653063 -0.657345 0.964497 0.106 Uiso 1 1 calc GR . .
H30B H 1.565540 -0.634406 0.970303 0.106 Uiso 1 1 calc GR . .
H30C H 1.671939 -0.552670 0.999847 0.106 Uiso 1 1 calc GR . .

loop_
_atom_site_aniso_label
_atom_site_aniso_U_11
_atom_site_aniso_U_22
_atom_site_aniso_U_33
_atom_site_aniso_U_23
_atom_site_aniso_U_13
_atom_site_aniso_U_12
Dy1 0.0230(4) 0.0204(4) 0.0216(5) 0.0042(4) 0.0053(4) 0.0110(4)
Dy2 0.0231(4) 0.0214(5) 0.0230(5) 0.0052(4) 0.0070(4) 0.0107(4)
Cl16 0.048(3) 0.034(3) 0.041(3) -0.010(2) 0.001(2) 0.028(2)
Cl18 0.058(3) 0.034(3) 0.016(3) 0.006(2) 0.000(2) 0.023(2)
Cl26 0.022(2) 0.076(4) 0.060(4) 0.028(3) 0.007(3) 0.006(3)
Cl28 0.035(2) 0.045(3) 0.009(2) 0.008(2) -0.003(2) 0.016(2)
Cl36 0.025(2) 0.045(3) 0.043(3) 0.019(3) 0.007(2) -0.001(2)
Cl38 0.039(3) 0.037(3) 0.019(3) 0.009(2) 0.003(2) 0.018(2)
Cl46 0.043(3) 0.032(3) 0.035(3) -0.002(2) 0.015(2) 0.020(2)
Cl48 0.046(3) 0.032(3) 0.040(3) 0.009(2) 0.008(2) 0.026(2)
Cl56 0.023(2) 0.029(2) 0.043(3) -0.011(2) -0.014(2) 0.0031(19)
Cl58 0.047(3) 0.035(3) 0.027(3) 0.004(2) 0.013(2) 0.005(2)
Cl66 0.049(3) 0.036(3) 0.037(3) 0.008(2) 0.005(2) 0.029(2)
Cl68 0.039(3) 0.040(3) 0.027(3) 0.009(2) 0.016(2) 0.019(2)
Cl76 0.028(2) 0.050(3) 0.038(3) -0.010(3) -0.013(2) 0.005(2)
Cl78 0.027(2) 0.041(3) 0.068(4) 0.033(3) 0.013(3) 0.003(2)
Cl86 0.042(3) 0.037(3) 0.044(3) 0.012(2) 0.012(2) 0.026(2)
Cl88 0.038(2) 0.028(2) 0.028(3) 0.010(2) 0.016(2) 0.016(2)

loop_
_atom_type_symbol
_atom_type_description
_atom_type_scat_dispersion_real
_atom_type_scat_dispersion_imag
_atom_type_scat_source
C C 0.0033 0.0016 'International Tables Vol C Tables 4.2.6.8 and 6.1.1.4'
H H 0.0000 0.0000 'International Tables Vol C Tables 4.2.6.8 and 6.1.1.4'
Cl Cl 0.1484 0.1585 'International Tables Vol C Tables 4.2.6.8 and 6.1.1.4'
Dy Dy -0.1892 4.4098 'International Tables Vol C Tables 4.2.6.8 and 6.1.1.4'
K K 0.2009 0.2494 'International Tables Vol C Tables 4.2.6.8 and 6.1.1.4'
N N 0.0061 0.0033 'International Tables Vol C Tables 4.2.6.8 and 6.1.1.4'
O O 0.0106 0.0060 'International Tables Vol C Tables 4.2.6.8 and 6.1.1.4'

loop_
_geom_angle_atom_site_label_1
_geom_angle_atom_site_label_2
_geom_angle_atom_site_label_3
_geom_angle
_geom_angle_site_symmetry_1
_geom_angle_site_symmetry_3
N11 Dy1 N21 93.8(3) . .
N11 Dy1 N31 95.9(3) . .
N11 Dy1 N41 142.7(4) . .
N11 Dy1 K1 100.5(3) . 1_645
O19 Dy1 N11 67.2(4) . .
O19 Dy1 N21 74.1(4) . .
O19 Dy1 O29 125.2(3) . .
O19 Dy1 N31 81.8(4) . .
O19 Dy1 O39 128.7(3) . .
O19 Dy1 N41 75.5(4) . .
O19 Dy1 K1 166.8(3) . 1_645
N21 Dy1 N41 76.2(4) . .
N21 Dy1 K1 103.0(3) . 1_645
O29 Dy1 N11 79.5(3) . .
O29 Dy1 N21 65.9(4) . .
O29 Dy1 N31 145.9(4) . .
O29 Dy1 N41 125.4(3) . .
O29 Dy1 K1 44.4(2) . 1_645
N31 Dy1 N21 148.1(4) . .
N31 Dy1 N41 77.7(4) . .
N31 Dy1 K1 105.0(3) . 1_645
O39 Dy1 N11 76.1(3) . .
O39 Dy1 N21 144.7(4) . .
O39 Dy1 O29 79.0(3) . .
O39 Dy1 N31 67.3(4) . .
O39 Dy1 N41 130.9(4) . .
O39 Dy1 K1 48.0(2) . 1_645
N41 Dy1 K1 116.7(3) . 1_645
O49 Dy1 N11 150.4(4) . .
O49 Dy1 O19 142.3(4) . .
O49 Dy1 N21 94.5(3) . .
O49 Dy1 O29 78.3(3) . .
O49 Dy1 N31 91.8(3) . .
O49 Dy1 O39 80.7(3) . .
O49 Dy1 N41 66.8(4) . .
O49 Dy1 K1 50.0(3) . 1_645
N51 Dy2 N61 99.6(4) . .
N51 Dy2 N71 142.7(4) . .
N51 Dy2 N81 89.5(4) . .
N51 Dy2 K2 95.6(3) . .
O59 Dy2 N51 67.1(4) . .
O59 Dy2 N61 84.0(3) . .
O59 Dy2 N71 75.6(4) . .
O59 Dy2 N81 72.0(3) . .
O59 Dy2 O89 125.7(3) . .
O59 Dy2 K2 162.3(2) . .
N61 Dy2 N71 76.2(4) . .
N61 Dy2 N81 148.6(4) . .
N61 Dy2 K2 102.9(3) . .
O69 Dy2 N51 74.7(4) . .
O69 Dy2 O59 126.4(3) . .
O69 Dy2 N61 66.6(4) . .
O69 Dy2 N71 132.2(4) . .
O69 Dy2 N81 144.5(3) . .
O69 Dy2 O89 79.9(3) . .
O69 Dy2 K2 46.3(2) . .
N71 Dy2 K2 121.7(3) . .
O79 Dy2 N51 149.9(4) . .
O79 Dy2 O59 142.9(4) . .
O79 Dy2 N61 84.7(3) . .
O79 Dy2 O69 79.9(4) . .
O79 Dy2 N71 67.3(4) . .
O79 Dy2 N81 102.3(3) . .
O79 Dy2 O89 80.2(3) . .
O79 Dy2 K2 54.7(3) . .
N81 Dy2 N71 78.4(4) . .
N81 Dy2 K2 106.1(2) . .
O89 Dy2 N51 79.7(4) . .
O89 Dy2 N61 145.2(4) . .
O89 Dy2 N71 124.6(3) . .
O89 Dy2 N81 65.9(3) . .
O89 Dy2 K2 43.4(2) . .
C12 N11 Dy1 127.5(10) . .
C12 N11 C20 119.3(13) . .
C20 N11 Dy1 112.7(9) . .
N11 C12 C13 122.2(15) . .
C14 C13 C12 120.6(16) . .
C13 C14 C15 120.2(15) . .
C14 C15 C16 126.3(14) . .
C14 C15 C20 117.7(15) . .
C20 C15 C16 116.0(15) . .
C15 C16 Cl16 120.4(12) . .
C17 C16 C15 119.7(14) . .
C17 C16 Cl16 119.9(12) . .
C16 C17 C18 122.5(15) . .
C17 C18 Cl18 120.2(12) . .
C17 C18 C19 123.5(15) . .
C19 C18 Cl18 116.3(11) . .
C19 O19 Dy1 121.2(10) . .
C18 C19 C20 112.7(14) . .
O19 C19 C18 126.8(15) . .
O19 C19 C20 120.5(14) . .
N11 C20 C15 119.6(15) . .
N11 C20 C19 114.8(13) . .
C15 C20 C19 125.6(15) . .
C22 N21 Dy1 125.8(11) . .
C22 N21 C30 119.8(13) . .
C30 N21 Dy1 114.2(10) . .
N21 C22 C23 125.4(15) . .
C24 C23 C22 112.8(16) . .
C25 C24 C23 123.2(15) . .
C24 C25 C26 124.5(15) . .
C24 C25 C30 118.1(16) . .
C26 C25 C30 117.3(16) . .
C25 C26 Cl26 119.4(13) . .
C27 C26 C25 120.9(15) . .
C27 C26 Cl26 119.6(13) . .
C26 C27 C28 121.0(17) . .
C27 C28 Cl28 120.7(13) . .
C27 C28 C29 121.5(16) . .
C29 C28 Cl28 117.7(11) . .
C28 Cl28 K1 95.9(5) . 1_645
Dy1 O29 K1 100.5(3) . 1_645
C29 O29 Dy1 122.3(10) . .
C29 O29 K1 120.4(8) . 1_645
O29 C29 C28 123.5(15) . .
O29 C29 C30 120.8(15) . .
C30 C29 C28 115.7(13) . .
N21 C30 C25 120.6(16) . .
N21 C30 C29 115.9(14) . .
C29 C30 C25 123.5(16) . .
C32 N31 Dy1 128.9(10) . .
C32 N31 C40 116.8(13) . .
C40 N31 Dy1 114.2(9) . .
N31 C32 C33 126.6(15) . .
C34 C33 C32 115.8(16) . .
C33 C34 C35 120.9(16) . .
C34 C35 C36 123.7(15) . .
C34 C35 C40 118.1(15) . .
C40 C35 C36 118.1(16) . .
C35 C36 Cl36 119.4(13) . .
C37 C36 C35 119.7(15) . .
C37 C36 Cl36 120.9(12) . .
C36 C37 C38 119.5(15) . .
C37 C38 Cl38 117.3(12) . .
C39 C38 C37 125.4(16) . .
C39 C38 Cl38 117.1(12) . .
C38 C39 C40 113.9(13) . .
O39 C39 C38 125.3(15) . .
O39 C39 C40 120.7(14) . .
Dy1 O39 K1 96.5(3) . 1_645
C39 O39 Dy1 122.5(10) . .
C39 O39 K1 123.8(8) . 1_645
N31 C40 C35 121.7(14) . .
N31 C40 C39 115.2(13) . .
C35 C40 C39 123.1(14) . .
C42 N41 Dy1 128.6(9) . .
C42 N41 C50 117.8(13) . .
C50 N41 Dy1 113.4(10) . .
N41 C42 C43 125.6(14) . .
C44 C43 C42 117.2(15) . .
C45 C44 C43 120.8(14) . .
C44 C45 C46 127.8(14) . .
C44 C45 C50 117.9(13) . .
C46 C45 C50 114.3(14) . .
C45 C46 Cl46 118.3(13) . .
C47 C46 C45 123.3(15) . .
C47 C46 Cl46 118.4(11) . .
C48 C47 C46 119.0(13) . .
C47 C48 Cl48 118.2(10) . .
C47 C48 C49 125.1(14) . .
C49 C48 Cl48 116.6(11) . .
C48 Cl48 K1 106.0(4) . 1_645
Dy1 O49 K1 95.2(3) . 1_645
C49 O49 Dy1 123.8(9) . .
C49 O49 K1 140.3(8) . 1_645
C48 C49 C50 113.0(13) . .
O49 C49 C48 125.3(14) . .
O49 C49 C50 121.6(12) . .
N41 C50 C45 120.6(14) . .
N41 C50 C49 114.2(13) . .
C45 C50 C49 125.2(12) . .
C52 N51 Dy2 127.9(11) . .
C52 N51 C60 117.5(14) . .
C60 N51 Dy2 114.2(10) . .
N51 C52 C53 122.4(16) . .
C54 C53 C52 120.2(18) . .
C53 C54 C55 120.6(17) . .
C54 C55 C56 126.5(15) . .
C54 C55 C60 115.4(14) . .
C56 C55 C60 118.0(14) . .
C55 C56 Cl56 119.3(12) . .
C57 C56 C55 120.1(15) . .
C57 C56 Cl56 120.6(12) . .
C56 C57 C58 121.8(15) . .
C57 C58 Cl58 117.3(11) . .
C59 C58 C57 120.5(15) . .
C59 C58 Cl58 122.2(12) . .
C59 O59 Dy2 122.0(9) . .
C58 C59 C60 118.1(14) . .
O59 C59 C58 122.4(14) . .
O59 C59 C60 119.5(13) . .
N51 C60 C55 123.4(14) . .
N51 C60 C59 115.3(14) . .
C55 C60 C59 121.3(13) . .
C62 N61 Dy2 128.1(10) . .
C62 N61 C70 115.4(12) . .
C70 N61 Dy2 116.5(9) . .
N61 C62 C63 123.5(14) . .
C64 C63 C62 118.8(14) . .
C63 C64 C65 120.4(13) . .
C64 C65 C66 123.7(13) . .
C64 C65 C70 116.0(15) . .
C66 C65 C70 120.3(14) . .
C65 C66 Cl66 122.0(11) . .
C65 C66 C67 119.3(13) . .
C67 C66 Cl66 118.6(12) . .
C68 C67 C66 120.8(15) . .
C67 C68 Cl68 118.9(13) . .
C67 C68 C69 122.1(14) . .
C69 C68 Cl68 118.9(11) . .
C68 Cl68 K2 95.6(5) . .
Dy2 O69 K2 98.9(3) . .
C69 O69 Dy2 122.8(9) . .
C69 O69 K2 125.8(8) . .
C68 C69 C70 116.2(12) . .
O69 C69 C68 123.2(13) . .
O69 C69 C70 120.6(13) . .
N61 C70 C65 125.6(14) . .
N61 C70 C69 113.1(12) . .
C65 C70 C69 121.2(14) . .
C72 N71 Dy2 127.7(11) . .
C72 N71 C80 120.4(14) . .
C80 N71 Dy2 111.8(9) . .
N71 C72 C73 122.4(15) . .
C74 C73 C72 118.5(15) . .
C73 C74 C75 119.2(17) . .
C74 C75 C76 122.7(16) . .
C80 C75 C74 119.7(15) . .
C80 C75 C76 117.4(14) . .
C75 C76 Cl76 120.7(13) . .
C77 C76 C75 118.1(17) . .
C77 C76 Cl76 121.0(13) . .
C76 C77 C78 122.0(16) . .
C77 C78 Cl78 117.6(13) . .
C79 C78 C77 121.5(16) . .
C79 C78 Cl78 120.7(14) . .
Dy2 O79 K2 90.2(3) . .
C79 O79 Dy2 122.2(9) . .
C79 O79 K2 147.3(9) . .
C78 C79 C80 116.4(16) . .
O79 C79 C78 120.9(15) . .
O79 C79 C80 122.6(14) . .
N71 C80 C75 119.5(14) . .
N71 C80 C79 116.0(15) . .
C79 C80 C75 124.4(15) . .
C82 N81 Dy2 127.5(9) . .
C82 N81 C90 118.2(12) . .
C90 N81 Dy2 114.2(9) . .
N81 C82 C83 125.7(13) . .
C82 C83 C84 119.2(15) . .
C83 C84 C85 117.1(14) . .
C84 C85 C86 124.0(14) . .
C84 C85 C90 120.3(13) . .
C90 C85 C86 115.7(14) . .
C85 C86 Cl86 117.7(11) . .
C87 C86 C85 120.0(13) . .
C87 C86 Cl86 122.2(10) . .
C86 C87 C88 121.7(13) . .
C87 C88 Cl88 119.3(11) . .
C89 C88 C87 122.1(14) . .
C89 C88 Cl88 118.3(11) . .
C88 Cl88 K2 100.2(5) . .
Dy2 O89 K2 101.5(3) . .
C89 O89 Dy2 123.7(9) . .
C89 O89 K2 132.1(8) . .
C88 C89 C90 115.6(13) . .
O89 C89 C88 124.4(13) . .
O89 C89 C90 119.6(12) . .
N81 C90 C85 119.2(14) . .
N81 C90 C89 115.9(13) . .
C89 C90 C85 124.4(13) . .
Dy1 K1 Dy1 180.0 2_847 1_465
Cl28 K1 Dy1 91.40(7) 2_847 2_847
Cl28 K1 Dy1 88.60(7) 1_465 2_847
Cl28 K1 Dy1 91.40(7) 1_465 1_465
Cl28 K1 Dy1 88.60(7) 2_847 1_465
Cl28 K1 Cl28 180.0 1_465 2_847
Cl28 K1 Cl48 60.55(9) 1_465 2_847
Cl28 K1 Cl48 119.45(9) 2_847 2_847
Cl28 K1 Cl48 119.45(9) 1_465 1_465
Cl28 K1 Cl48 60.55(9) 2_847 1_465
O29 K1 Dy1 144.9(2) 1_465 2_847
O29 K1 Dy1 35.1(2) 1_465 1_465
O29 K1 Dy1 144.9(2) 2_847 1_465
O29 K1 Dy1 35.1(2) 2_847 2_847
O29 K1 Cl28 56.3(2) 1_465 1_465
O29 K1 Cl28 56.3(2) 2_847 2_847
O29 K1 Cl28 123.7(2) 2_847 1_465
O29 K1 Cl28 123.7(2) 1_465 2_847
O29 K1 O29 180.0 2_847 1_465
O29 K1 O39 61.1(3) 2_847 2_847
O29 K1 O39 118.9(3) 1_465 2_847
O29 K1 O39 61.1(3) 1_465 1_465
O29 K1 O39 118.9(3) 2_847 1_465
O29 K1 Cl48 101.9(2) 2_847 2_847
O29 K1 Cl48 78.1(2) 2_847 1_465
O29 K1 Cl48 78.1(2) 1_465 2_847
O29 K1 Cl48 101.9(2) 1_465 1_465
O29 K1 O49 121.0(3) 1_465 2_847
O29 K1 O49 121.0(3) 2_847 1_465
O29 K1 O49 59.0(3) 2_847 2_847
O29 K1 O49 59.0(3) 1_465 1_465
O39 K1 Dy1 35.46(18) 2_847 2_847
O39 K1 Dy1 35.46(18) 1_465 1_465
O39 K1 Dy1 144.54(18) 1_465 2_847
O39 K1 Dy1 144.54(18) 2_847 1_465
O39 K1 Cl28 108.7(2) 2_847 2_847
O39 K1 Cl28 71.3(2) 1_465 2_847
O39 K1 Cl28 108.7(2) 1_465 1_465
O39 K1 Cl28 71.3(2) 2_847 1_465
O39 K1 O39 180.0 2_847 1_465
O39 K1 Cl48 103.1(2) 2_847 2_847
O39 K1 Cl48 76.9(2) 1_465 2_847
O39 K1 Cl48 76.9(2) 2_847 1_465
O39 K1 Cl48 103.1(2) 1_465 1_465
O39 K1 O49 59.2(2) 2_847 2_847
O39 K1 O49 120.8(2) 2_847 1_465
O39 K1 O49 120.8(2) 1_465 2_847
O39 K1 O49 59.2(2) 1_465 1_465
Cl48 K1 Dy1 93.99(7) 2_847 1_465
Cl48 K1 Dy1 86.01(7) 2_847 2_847
Cl48 K1 Dy1 93.99(7) 1_465 2_847
Cl48 K1 Dy1 86.01(7) 1_465 1_465
Cl48 K1 Cl48 180.0 2_847 1_465
O49 K1 Dy1 145.14(16) 1_465 2_847
O49 K1 Dy1 34.86(16) 1_465 1_465
O49 K1 Dy1 34.86(16) 2_847 2_847
O49 K1 Dy1 145.14(16) 2_847 1_465
O49 K1 Cl28 108.14(19) 1_465 1_465
O49 K1 Cl28 108.14(19) 2_847 2_847
O49 K1 Cl28 71.86(19) 1_465 2_847
O49 K1 Cl28 71.86(19) 2_847 1_465
O49 K1 Cl48 51.16(17) 2_847 2_847
O49 K1 Cl48 51.16(17) 1_465 1_465
O49 K1 Cl48 128.84(17) 2_847 1_465
O49 K1 Cl48 128.84(17) 1_465 2_847
O49 K1 O49 180.0 2_847 1_465
Dy2 K2 Dy2 180.0 2_856 .
Cl68 K2 Dy2 86.73(6) 2_856 2_856
Cl68 K2 Dy2 93.27(6) . 2_856
Cl68 K2 Dy2 93.27(6) 2_856 .
Cl68 K2 Dy2 86.73(6) . .
Cl68 K2 Cl68 180.00(10) 2_856 .
O69 K2 Dy2 145.17(19) . 2_856
O69 K2 Dy2 34.83(19) 2_856 2_856
O69 K2 Dy2 145.17(19) 2_856 .
O69 K2 Dy2 34.83(19) . .
O69 K2 Cl68 127.8(2) . 2_856
O69 K2 Cl68 127.8(2) 2_856 .
O69 K2 Cl68 52.2(2) . .
O69 K2 Cl68 52.2(2) 2_856 2_856
O69 K2 O69 180.0 2_856 .
O69 K2 O79 56.8(3) 2_856 2_856
O69 K2 O79 56.8(3) . .
O69 K2 O79 123.2(3) 2_856 .
O69 K2 O79 123.2(3) . 2_856
O69 K2 Cl88 108.97(19) 2_856 2_856
O69 K2 Cl88 71.03(19) . 2_856
O69 K2 Cl88 71.03(19) 2_856 .
O69 K2 Cl88 108.97(19) . .
O79 K2 Dy2 144.93(17) . 2_856
O79 K2 Dy2 35.07(17) 2_856 2_856
O79 K2 Dy2 35.07(17) . .
O79 K2 Dy2 144.93(17) 2_856 .
O79 K2 Cl68 76.66(17) 2_856 .
O79 K2 Cl68 103.34(17) . .
O79 K2 Cl68 76.66(17) . 2_856
O79 K2 Cl68 103.34(17) 2_856 2_856
O79 K2 O79 180.0(4) 2_856 .
O79 K2 Cl88 70.95(18) . 2_856
O79 K2 Cl88 109.05(18) . .
O79 K2 Cl88 109.05(18) 2_856 2_856
O79 K2 Cl88 70.95(18) 2_856 .
Cl88 K2 Dy2 90.49(6) . .
Cl88 K2 Dy2 90.49(6) 2_856 2_856
Cl88 K2 Dy2 89.51(6) 2_856 .
Cl88 K2 Dy2 89.51(6) . 2_856
Cl88 K2 Cl68 62.72(10) 2_856 .
Cl88 K2 Cl68 62.72(10) . 2_856
Cl88 K2 Cl68 117.28(10) 2_856 2_856
Cl88 K2 Cl68 117.28(10) . .
Cl88 K2 Cl88 180.0 2_856 .
O89 K2 Dy2 144.93(18) . 2_856
O89 K2 Dy2 144.93(18) 2_856 .
O89 K2 Dy2 35.07(18) . .
O89 K2 Dy2 35.07(18) 2_856 2_856
O89 K2 Cl68 73.8(2) . 2_856
O89 K2 Cl68 73.8(2) 2_856 .
O89 K2 Cl68 106.2(2) . .
O89 K2 Cl68 106.2(2) 2_856 2_856
O89 K2 O69 117.1(3) 2_856 .
O89 K2 O69 62.9(3) 2_856 2_856
O89 K2 O69 117.1(3) . 2_856
O89 K2 O69 62.9(3) . .
O89 K2 O79 58.5(3) . .
O89 K2 O79 121.5(3) . 2_856
O89 K2 O79 58.5(3) 2_856 2_856
O89 K2 O79 121.5(3) 2_856 .
O89 K2 Cl88 124.3(2) . 2_856
O89 K2 Cl88 55.7(2) 2_856 2_856
O89 K2 Cl88 124.3(2) 2_856 .
O89 K2 Cl88 55.7(2) . .
O89 K2 O89 180.0(3) 2_856 .
C101 N101 C103 117.2(13) . .
C101 N101 C105 112.9(12) . .
C101 N101 C107 101.0(12) . .
C103 N101 C105 107.0(13) . .
C103 N101 C107 110.1(12) . .
C105 N101 C107 108.3(12) . .
N101 C101 C102 105.5(14) . .
N101 C103 C104 113.9(14) . .
N101 C105 C106 116.3(14) . .
N101 C107 C108 114.7(14) . .
N201 C201 C202 176(2) . .
N301 C301 C302 178(2) . .

loop_
_geom_bond_atom_site_label_1
_geom_bond_atom_site_label_2
_geom_bond_distance
_geom_bond_site_symmetry_2
Dy1 N11 2.525(10) .
Dy1 O19 2.305(9) .
Dy1 N21 2.559(12) .
Dy1 O29 2.318(11) .
Dy1 N31 2.537(11) .
Dy1 O39 2.314(9) .
Dy1 N41 2.601(12) .
Dy1 O49 2.275(9) .
Dy1 K1 3.9634(9) 1_645
Dy2 N51 2.526(13) .
Dy2 O59 2.325(9) .
Dy2 N61 2.550(11) .
Dy2 O69 2.300(10) .
Dy2 N71 2.591(13) .
Dy2 O79 2.286(10) .
Dy2 N81 2.564(11) .
Dy2 O89 2.333(9) .
Dy2 K2 3.9783(9) .
N11 C12 1.301(18) .
N11 C20 1.404(17) .
C12 C13 1.391(19) .
C13 C14 1.341(19) .
C14 C15 1.39(2) .
C15 C16 1.43(2) .
C15 C20 1.427(19) .
C16 Cl16 1.729(14) .
C16 C17 1.37(2) .
C17 C18 1.374(18) .
C18 Cl18 1.747(16) .
C18 C19 1.419(19) .
O19 C19 1.280(15) .
C19 C20 1.43(2) .
N21 C22 1.312(17) .
N21 C30 1.350(18) .
C22 C23 1.450(18) .
C23 C24 1.40(2) .
C24 C25 1.39(2) .
C25 C26 1.41(2) .
C25 C30 1.419(18) .
C26 Cl26 1.760(14) .
C26 C27 1.36(2) .
C27 C28 1.392(18) .
C28 Cl28 1.733(15) .
C28 C29 1.42(2) .
Cl28 K1 3.400(4) 1_645
O29 C29 1.301(15) .
O29 K1 2.821(10) 1_645
C29 C30 1.40(2) .
N31 C32 1.325(18) .
N31 C40 1.392(16) .
C32 C33 1.412(19) .
C33 C34 1.392(19) .
C34 C35 1.41(2) .
C35 C36 1.42(2) .
C35 C40 1.417(19) .
C36 Cl36 1.752(14) .
C36 C37 1.38(2) .
C37 C38 1.390(19) .
C38 Cl38 1.761(16) .
C38 C39 1.380(18) .
C39 O39 1.304(15) .
C39 C40 1.43(2) .
O39 K1 2.965(9) 1_645
N41 C42 1.284(17) .
N41 C50 1.373(15) .
C42 C43 1.387(19) .
C43 C44 1.374(17) .
C44 C45 1.357(18) .
C45 C46 1.412(18) .
C45 C50 1.435(19) .
C46 Cl46 1.760(16) .
C46 C47 1.39(2) .
C47 C48 1.375(18) .
C48 Cl48 1.763(14) .
C48 C49 1.402(16) .
Cl48 K1 3.725(4) 1_645
O49 C49 1.300(15) .
O49 K1 3.048(11) 1_645
C49 C50 1.451(19) .
N51 C52 1.321(19) .
N51 C60 1.389(16) .
C52 C53 1.39(2) .
C53 C54 1.376(19) .
C54 C55 1.39(2) .
C55 C56 1.413(18) .
C55 C60 1.427(19) .
C56 Cl56 1.748(16) .
C56 C57 1.37(2) .
C57 C58 1.42(2) .
C58 Cl58 1.705(15) .
C58 C59 1.368(18) .
O59 C59 1.299(16) .
C59 C60 1.45(2) .
N61 C62 1.320(16) .
N61 C70 1.346(17) .
C62 C63 1.418(16) .
C63 C64 1.350(18) .
C64 C65 1.378(19) .
C65 C66 1.384(19) .
C65 C70 1.406(17) .
C66 Cl66 1.725(13) .
C66 C67 1.435(19) .
C67 C68 1.392(18) .
C68 Cl68 1.739(15) .
C68 C69 1.40(2) .
Cl68 K2 3.698(4) .
O69 C69 1.307(14) .
O69 K2 2.910(8) .
C69 C70 1.477(18) .
N71 C72 1.296(16) .
N71 C80 1.389(17) .
C72 C73 1.44(2) .
C73 C74 1.365(19) .
C74 C75 1.407(19) .
C75 C76 1.43(2) .
C75 C80 1.40(2) .
C76 Cl76 1.733(18) .
C76 C77 1.38(2) .
C77 C78 1.40(2) .
C78 Cl78 1.756(15) .
C78 C79 1.37(2) .
O79 C79 1.307(18) .
O79 K2 3.247(10) .
C79 C80 1.399(19) .
N81 C82 1.314(16) .
N81 C90 1.388(16) .
C82 C83 1.384(17) .
C83 C84 1.386(17) .
C84 C85 1.423(19) .
C85 C86 1.436(18) .
C85 C90 1.435(19) .
C86 Cl86 1.737(13) .
C86 C87 1.363(18) .
C87 C88 1.413(17) .
C88 Cl88 1.728(14) .
C88 C89 1.375(17) .
Cl88 K2 3.436(4) .
O89 C89 1.298(14) .
O89 K2 2.790(9) .
C89 C90 1.417(19) .
N101 C101 1.49(2) .
N101 C103 1.51(2) .
N101 C105 1.512(16) .
N101 C107 1.545(18) .
C101 C102 1.61(2) .
C103 C104 1.550(18) .
C105 C106 1.53(2) .
C107 C108 1.60(2) .
N201 C201 1.144(18) .
C201 C202 1.50(2) .
C301 N301 1.13(2) .
C301 C302 1.44(2) .
